data_4512011
loop_
_publ_author_name
'Ordonez, Carlos'
'Fonari, Marina'
'Lindline, Jennifer'
'Wei, Qiang'
'Timofeeva, Tatiana'

_publ_section_title
;
 How Structure-Directing Cations Tune the Fluorescence of Metal--Organic
 Frameworks
;
_journal_issue 11
_journal_name_full 'Crystal Growth &amp; Design'
_journal_page_first 5452
_journal_paper_doi 10.1021/cg5006133
_journal_volume 14
_journal_year 2014
_chemical_formula_moiety 'C32 H9 N O20 Zn4, 0.5(C16 H36 N), 0.5(C10 H21), C2 H3.50, C N0'
_chemical_formula_sum 'C48 H41 N2 O20 Zn4'
_chemical_formula_weight 1227.31
_chemical_name_systematic
; 
 ? 
;
_space_group_IT_number 15
_symmetry_cell_setting monoclinic
_symmetry_space_group_name_Hall '-C 2yc'
_symmetry_space_group_name_H-M 'C 1 2/c 1'
_atom_sites_solution_hydrogens geom
_atom_sites_solution_primary direct
_atom_sites_solution_secondary difmap
_audit_creation_method SHELXL-97
_cell_angle_alpha 90.00
_cell_angle_beta 106.562(5)
_cell_angle_gamma 90.00
_cell_formula_units_Z 8
_cell_length_a 33.843(12)
_cell_length_b 9.954(3)
_cell_length_c 35.817(12)
_cell_measurement_temperature 100(2)
_cell_volume 11565(7)
_computing_cell_refinement 'SAINT+ ver. 6.2 (Bruker, 2001)'
_computing_data_collection 'APEX2  (Bruker, 2005)'
_computing_data_reduction 'SAINT+ ver. 6.2 (Bruker, 2001)'
_computing_molecular_graphics 'SHELXTL ver. 6.12 (Sheldrick, 2001)'
_computing_publication_material 'SHELXTL ver. 6.12 (Sheldrick, 2001)'
_computing_structure_refinement 'SHELXTL ver. 6.12 (Sheldrick, 2001)'
_computing_structure_solution 'SHELXTL ver. 6.12 (Sheldrick, 2001)'
_diffrn_ambient_temperature 100(2)
_diffrn_measured_fraction_theta_full 0.993
_diffrn_measured_fraction_theta_max 0.993
_diffrn_measurement_device_type 'Bruker SMART APEX II CCD area detector'
_diffrn_measurement_method 'phi and omega scans'
_diffrn_radiation_monochromator graphite
_diffrn_radiation_source 'fine-focus sealed tube'
_diffrn_radiation_type MoK\a
_diffrn_radiation_wavelength 0.71073
_diffrn_reflns_av_R_equivalents 0.1014
_diffrn_reflns_av_sigmaI/netI 0.0735
_diffrn_reflns_limit_h_max 36
_diffrn_reflns_limit_h_min -36
_diffrn_reflns_limit_k_max 10
_diffrn_reflns_limit_k_min -10
_diffrn_reflns_limit_l_max 38
_diffrn_reflns_limit_l_min -38
_diffrn_reflns_number 35221
_diffrn_reflns_theta_full 22.72
_diffrn_reflns_theta_max 22.72
_diffrn_reflns_theta_min 4.19
_exptl_absorpt_coefficient_mu 1.709
_exptl_absorpt_correction_type multi-scan
_exptl_absorpt_process_details 'SADABS (Sheldrick, 2003)'
_exptl_crystal_density_diffrn 1.410
_exptl_crystal_density_meas ?
_exptl_crystal_density_method 'not measured'
_exptl_crystal_F_000 4984
_refine_diff_density_max 1.187
_refine_diff_density_min -0.797
_refine_diff_density_rms 0.144
_refine_ls_extinction_method none
_refine_ls_goodness_of_fit_ref 1.181
_refine_ls_hydrogen_treatment mixed
_refine_ls_matrix_type full
_refine_ls_number_parameters 614
_refine_ls_number_reflns 7730
_refine_ls_number_restraints 25
_refine_ls_restrained_S_all 1.180
_refine_ls_R_factor_all 0.1481
_refine_ls_R_factor_gt 0.1172
_refine_ls_shift/su_max 0.000
_refine_ls_shift/su_mean 0.000
_refine_ls_structure_factor_coef Fsqd
_refine_ls_weighting_details 'calc w=1/[\s^2^(Fo^2^)+(0.0516P)^2^+462.9885P] where P=(Fo^2^+2Fc^2^)/3'
_refine_ls_weighting_scheme calc
_refine_ls_wR_factor_gt 0.2540
_refine_ls_wR_factor_ref 0.2697
_reflns_number_gt 5669
_reflns_number_total 7730
_reflns_threshold_expression >2sigma(I)
_cod_data_source_file Zn-BTC-Bu4N.cif
_cod_data_source_block zn-btc-bu4n
_cod_depositor_comments
;
The following automatic conversions were performed:

'_symmetry_cell_setting' value 'Monoclinic' changed to 'monoclinic'
according to
/home/saulius/struct/COD-crude-data--automatic-downloads/rss-feeds/ACS/lib/dictionaries/cif_core.dic
dictionary named 'cif_core.dic' version 2.4.2 from 2011-04-26.

Automatic conversion script
Id: cif_fix_values 2281 2013-09-26 08:29:07Z andrius 

 Adding full bibliography for 4512007--4512019.cif.

The following automatic conversions were performed:

'_exptl_crystal_density_meas' value 'not measured' was changed to '?'
- the value is perceived as not measured.

Automatic conversion script
Id: cif_fix_values 3008 2015-01-20 13:52:24Z robertas 
;
_cod_original_cell_volume 11566(7)
_cod_original_sg_symbol_H-M 'C2/c  '
_cod_database_code 4512011

loop_
_symmetry_equiv_pos_as_xyz
'x, y, z'
'-x, y, -z+1/2'
'x+1/2, y+1/2, z'
'-x+1/2, y+1/2, -z+1/2'
'-x, -y, -z'
'x, -y, z-1/2'
'-x+1/2, -y+1/2, -z'
'x+1/2, -y+1/2, z-1/2'

loop_
_atom_site_label
_atom_site_type_symbol
_atom_site_fract_x
_atom_site_fract_y
_atom_site_fract_z
_atom_site_U_iso_or_equiv
_atom_site_adp_type
_atom_site_occupancy
_atom_site_symmetry_multiplicity
_atom_site_calc_flag
_atom_site_refinement_flags
_atom_site_disorder_assembly
_atom_site_disorder_group
Zn1 Zn -0.12732(5) 0.43594(15) 0.14406(5) 0.0428(5) Uani 1 1 d . . .
Zn2 Zn -0.13890(5) 0.67895(16) 0.07371(5) 0.0459(5) Uani 1 1 d . . .
Zn3 Zn 0.09273(5) 0.99573(15) 0.12875(5) 0.0385(5) Uani 1 1 d . . .
Zn4 Zn 0.16658(6) 0.75199(18) 0.15989(6) 0.0607(6) Uani 1 1 d D . .
O2 O -0.1252(6) 0.2325(18) 0.1455(9) 0.174(11) Uani 1 1 d . A .
O3 O -0.2000(3) 0.8225(10) 0.0434(3) 0.052(3) Uani 1 1 d . . .
O4 O -0.1426(3) 0.7838(10) 0.0276(3) 0.056(3) Uani 1 1 d . . .
O5 O -0.0795(3) 0.4351(10) 0.1224(3) 0.061(3) Uani 1 1 d . A .
O6 O -0.0808(3) 0.6228(9) 0.0875(3) 0.047(2) Uani 1 1 d . A .
O7 O -0.1414(4) 0.7512(11) 0.1236(3) 0.064(3) Uani 1 1 d . A .
O8 O -0.1191(3) 0.6067(9) 0.1741(3) 0.050(3) Uani 1 1 d . A .
O9 O -0.1775(3) 0.5254(10) 0.0618(3) 0.060(3) Uani 1 1 d . A .
O10 O -0.1851(3) 0.4486(12) 0.1168(4) 0.076(4) Uani 1 1 d . A .
O20 O 0.0604(3) 0.8266(9) 0.1194(3) 0.047(3) Uani 1 1 d . A .
O12 O 0.1141(3) 0.6903(9) 0.1234(3) 0.052(3) Uani 1 1 d . A .
O13 O 0.1120(4) 1.0040(10) 0.1867(3) 0.062(3) Uani 1 1 d . D .
O14 O 0.1377(5) 0.7983(12) 0.2009(3) 0.094(5) Uani 1 1 d . D .
O15 O 0.1782(5) 0.9206(16) 0.1359(4) 0.104(6) Uani 1 1 d . D .
O16 O 0.1229(5) 0.9876(11) 0.0886(4) 0.077(4) Uani 1 1 d . D .
O17 O 0.0389(4) 1.1187(11) 0.1117(3) 0.070(3) Uani 1 1 d . . .
O18 O 0.0987(4) 1.2142(10) 0.1273(4) 0.070(4) Uani 1 1 d . . .
C1 C -0.1235(8) 0.222(3) 0.1731(8) 0.031(6) Uani 0.600(14) 1 d PU A 1
O1 O -0.1201(6) 0.3144(16) 0.1945(5) 0.053(4) Uani 0.600(14) 1 d P A 1
C1A C -0.1366(12) 0.219(4) 0.1858(11) 0.033(9) Uani 0.400(14) 1 d PU A 2
O1A O -0.1570(9) 0.310(2) 0.1994(7) 0.053(4) Uani 0.400(14) 1 d P A 2
C2 C -0.1281(5) 0.0793(14) 0.1946(5) 0.058(5) Uani 1 1 d . . .
C3 C -0.1257(6) 0.0577(15) 0.2342(5) 0.065(5) Uani 1 1 d . A .
H3 H -0.1233 0.1311 0.2507 0.078 Uiso 1 1 calc R . .
C4 C -0.1269(5) -0.0723(15) 0.2491(5) 0.058(4) Uani 1 1 d . . .
C5 C -0.1264(5) -0.1852(14) 0.2247(4) 0.052(4) Uani 1 1 d . A .
H5 H -0.1250 -0.2724 0.2343 0.062 Uiso 1 1 calc R . .
C6 C -0.1280(5) -0.1614(14) 0.1862(4) 0.045(4) Uani 1 1 d . . .
C7 C -0.1285(4) -0.0332(12) 0.1718(4) 0.044(4) Uani 1 1 d . A .
H7 H -0.1291 -0.0217 0.1458 0.053 Uiso 1 1 calc R . .
C8 C -0.1793(6) 0.8324(15) 0.0200(5) 0.054(4) Uani 1 1 d . . .
C9 C -0.1967(5) 0.9059(13) -0.0175(4) 0.043(4) Uani 1 1 d . . .
C10 C -0.2367(5) 0.9309(13) -0.0301(4) 0.045(4) Uani 1 1 d . . .
H10 H -0.2533 0.9093 -0.0143 0.054 Uiso 1 1 calc R . .
C11 C -0.2552(5) 0.9898(14) -0.0673(4) 0.047(4) Uani 1 1 d . . .
C12 C -0.2301(5) 1.0288(13) -0.0895(4) 0.050(4) Uani 1 1 d . . .
H12 H -0.2410 1.0728 -0.1131 0.060 Uiso 1 1 calc R . .
C13 C -0.1876(5) 1.0012(14) -0.0761(4) 0.044(4) Uani 1 1 d . . .
C14 C -0.0634(5) 0.5182(13) 0.1056(4) 0.043(4) Uani 1 1 d . . .
C15 C -0.1714(5) 0.9400(15) -0.0403(4) 0.046(4) Uani 1 1 d . . .
H15 H -0.1434 0.9215 -0.0315 0.055 Uiso 1 1 calc R . .
C16 C -0.0191(4) 0.4999(13) 0.1079(4) 0.038(3) Uani 1 1 d . A .
C17 C -0.0019(5) 0.3701(12) 0.1096(4) 0.043(4) Uani 1 1 d . . .
H17 H -0.0186 0.2948 0.1079 0.052 Uiso 1 1 calc R A .
C18 C 0.0394(5) 0.3554(14) 0.1139(4) 0.047(4) Uani 1 1 d . . .
C19 C 0.0636(5) 0.4654(11) 0.1157(4) 0.041(4) Uani 1 1 d . . .
H19 H 0.0915 0.4544 0.1182 0.049 Uiso 1 1 calc R A .
C20 C 0.0475(5) 0.5932(13) 0.1139(4) 0.041(4) Uani 1 1 d . A .
C21 C 0.0059(4) 0.6087(13) 0.1095(4) 0.040(3) Uani 1 1 d . . .
H21 H -0.0053 0.6947 0.1076 0.048 Uiso 1 1 calc R A .
C22 C 0.0766(4) 0.7136(11) 0.1196(4) 0.034(3) Uani 1 1 d . . .
C23 C 0.1275(6) 0.9082(15) 0.2102(5) 0.057(4) Uani 1 1 d . . .
C24 C 0.1606(8) 0.9634(17) 0.1030(6) 0.072(6) Uani 1 1 d . . .
C25 C 0.0610(7) 1.2193(16) 0.1175(4) 0.055(5) Uani 1 1 d . . .
C26 C -0.1998(5) 0.4915(15) 0.0827(5) 0.057(4) Uani 1 1 d . . .
C27 C -0.1292(5) 0.7223(18) 0.1599(5) 0.058(4) Uani 1 1 d . . .
N1S N 0.5000 0.749(3) 0.2500 0.085(7) Uani 1 2 d S . .
C1S C 0.4636(7) 0.830(3) 0.2543(5) 0.107(9) Uani 1 1 d . . .
H1S1 H 0.4438 0.7683 0.2598 0.129 Uiso 1 1 calc R . .
H1S2 H 0.4505 0.8724 0.2294 0.129 Uiso 1 1 calc R . .
C2S C 0.4734(10) 0.939(3) 0.2858(6) 0.132(10) Uani 1 1 d . . .
H2S1 H 0.4782 0.8956 0.3110 0.159 Uiso 1 1 calc R . .
H2S2 H 0.4988 0.9830 0.2854 0.159 Uiso 1 1 calc R . .
C3S C 0.4410(11) 1.044(3) 0.2824(8) 0.131(11) Uani 1 1 d . . .
H3S1 H 0.4357 1.0912 0.2577 0.157 Uiso 1 1 calc R . .
H3S2 H 0.4495 1.1091 0.3034 0.157 Uiso 1 1 calc R . .
C4S C 0.4032(11) 0.968(2) 0.2849(7) 0.136(12) Uani 1 1 d . . .
H4S1 H 0.3909 0.9236 0.2606 0.205 Uiso 1 1 calc R . .
H4S2 H 0.3838 1.0293 0.2905 0.205 Uiso 1 1 calc R . .
H4S3 H 0.4111 0.9022 0.3053 0.205 Uiso 1 1 calc R . .
C5S C 0.4837(6) 0.660(2) 0.2146(6) 0.089(6) Uani 1 1 d . . .
H5S1 H 0.4628 0.6021 0.2197 0.107 Uiso 1 1 calc R . .
H5S2 H 0.4699 0.7177 0.1930 0.107 Uiso 1 1 calc R . .
C6S C 0.5132(7) 0.574(3) 0.2016(7) 0.104(7) Uani 1 1 d . B .
H6S1 H 0.5290 0.6294 0.1889 0.125 Uiso 1 1 calc R . .
H6S2 H 0.5323 0.5331 0.2243 0.125 Uiso 1 1 calc R . .
C7S C 0.4929(8) 0.467(3) 0.1747(9) 0.130(11) Uani 1 1 d . . .
H1C7 H 0.4687 0.5049 0.1562 0.156 Uiso 0.65(3) 1 calc PR B 1
H2C7 H 0.5115 0.4382 0.1601 0.156 Uiso 0.65(3) 1 calc PR B 1
H3C7 H 0.4789 0.4104 0.1890 0.156 Uiso 0.35(3) 1 d PR B 2
H4C7 H 0.5144 0.4121 0.1694 0.156 Uiso 0.35(3) 1 d PR B 2
C8S C 0.4805(12) 0.353(3) 0.1915(14) 0.127(15) Uani 0.65(3) 1 d P B 1
H8S1 H 0.5043 0.3107 0.2086 0.190 Uiso 0.65(3) 1 calc PR B 1
H8S2 H 0.4669 0.2914 0.1713 0.190 Uiso 0.65(3) 1 calc PR B 1
H8S3 H 0.4619 0.3795 0.2060 0.190 Uiso 0.65(3) 1 calc PR B 1
C8SS C 0.458(2) 0.496(6) 0.132(3) 0.127(15) Uani 0.35(3) 1 d P B 2
H8S4 H 0.4481 0.5868 0.1310 0.190 Uiso 0.35(3) 1 calc PR B 2
H8S5 H 0.4353 0.4350 0.1283 0.190 Uiso 0.35(3) 1 calc PR B 2
H8S6 H 0.4705 0.4834 0.1110 0.190 Uiso 0.35(3) 1 calc PR B 2
C1P C 0.530(2) 0.334(7) 0.0255(16) 0.148(6) Uani 0.50 1 d P C -1
C2P C 0.554(2) 0.292(6) -0.0038(16) 0.148(6) Uani 0.50 1 d P C -1
H2P1 H 0.5368 0.2363 -0.0240 0.177 Uiso 0.50 1 calc PR C -1
H2P2 H 0.5611 0.3723 -0.0162 0.177 Uiso 0.50 1 calc PR C -1
C3P C 0.594(2) 0.215(7) 0.0153(16) 0.148(6) Uani 0.50 1 d P C -1
H3P1 H 0.6107 0.2643 0.0378 0.177 Uiso 0.50 1 calc PR C -1
H3P2 H 0.5879 0.1276 0.0238 0.177 Uiso 0.50 1 calc PR C -1
C4P C 0.617(3) 0.201(8) -0.014(3) 0.28(2) Uani 0.50 1 d P C -1
H4P1 H 0.6414 0.1475 -0.0037 0.423 Uiso 0.50 1 calc PR C -1
H4P2 H 0.6252 0.2885 -0.0209 0.423 Uiso 0.50 1 calc PR C -1
H4P3 H 0.5999 0.1587 -0.0371 0.423 Uiso 0.50 1 calc PR C -1
C5P C 0.473(2) 0.443(7) 0.0445(16) 0.148(6) Uani 0.50 1 d P C -1
C6P C 0.436(2) 0.530(6) 0.0373(15) 0.148(6) Uani 0.50 1 d P C -1
H6P1 H 0.4412 0.6185 0.0287 0.177 Uiso 0.50 1 calc PR C -1
H6P2 H 0.4132 0.4906 0.0170 0.177 Uiso 0.50 1 calc PR C -1
C7P C 0.424(2) 0.541(7) 0.0729(16) 0.148(6) Uani 0.50 1 d P C -1
H7P1 H 0.4439 0.5913 0.0927 0.177 Uiso 0.50 1 calc PR C -1
H7P2 H 0.4193 0.4541 0.0830 0.177 Uiso 0.50 1 calc PR C -1
C8P C 0.383(4) 0.621(8) 0.058(3) 0.28(2) Uani 0.50 1 d P C -1
H8P1 H 0.3885 0.7143 0.0554 0.423 Uiso 0.50 1 calc PR C -1
H8P2 H 0.3664 0.6105 0.0756 0.423 Uiso 0.50 1 calc PR C -1
H8P3 H 0.3674 0.5867 0.0326 0.423 Uiso 0.50 1 calc PR C -1
C9P C 0.4686(11) 0.339(3) -0.0123(8) 0.148(6) Uani 1 1 d . C -1
C10P C 0.4539(11) 0.168(3) 0.0019(8) 0.148(6) Uani 1 1 d . C -1
H10A H 0.4793 0.1169 0.0114 0.177 Uiso 1 1 calc R C -1
H10B H 0.4431 0.1806 0.0241 0.177 Uiso 1 1 calc R C -1
C11P C 0.4259(11) 0.085(3) -0.0244(8) 0.148(6) Uani 1 1 d . C -1
H11A H 0.4372 0.0637 -0.0458 0.177 Uiso 1 1 calc R C -1
H11B H 0.4006 0.1346 -0.0351 0.177 Uiso 1 1 calc R C -1
C12P C 0.4156(17) -0.045(4) -0.0077(14) 0.28(2) Uani 1 1 d . C -1
H12A H 0.4285 -0.0462 0.0199 0.423 Uiso 1 1 calc R C -1
H12B H 0.4255 -0.1191 -0.0196 0.423 Uiso 1 1 calc R C -1
H12C H 0.3863 -0.0520 -0.0127 0.423 Uiso 1 1 calc R C -1
N1PP N 0.5081(13) 0.477(4) 0.0154(11) 0.030(16) Uani 0.24(3) 1 d PU C -1
N1P N 0.4880(6) 0.394(2) 0.0075(6) 0.013(12) Uani 0.26(3) 1 d PU C -1
O1B O 0.1999(6) 0.689(2) 0.1239(6) 0.250 Uiso 0.539(18) 1 d PR D 1
N1B N 0.2316(6) 0.526(2) 0.0870(6) 0.250 Uiso 0.539(18) 1 d PR D 1
C1B C 0.1942(6) 0.587(2) 0.1004(6) 0.250 Uiso 0.539(18) 1 d PR D 1
C2B C 0.1625(6) 0.485(2) 0.0882(6) 0.250 Uiso 0.539(18) 1 d PR D 1
C3B C 0.1802(6) 0.387(2) 0.0706(6) 0.250 Uiso 0.539(18) 1 d PR D 1
C4B C 0.2189(6) 0.431(2) 0.0584(6) 0.250 Uiso 0.539(18) 1 d PR D 1
C5B C 0.2744(6) 0.621(2) 0.0972(6) 0.250 Uiso 0.539(18) 1 d PR D 1
O1BB O 0.1919(6) 0.585(2) 0.1669(6) 0.250 Uiso 0.461(18) 1 d PR D 2
N1BB N 0.1969(6) 0.641(2) 0.1000(6) 0.250 Uiso 0.461(18) 1 d PR D 2
C1BB C 0.2113(6) 0.562(2) 0.1406(6) 0.250 Uiso 0.461(18) 1 d PR D 2
C2BB C 0.2561(6) 0.557(2) 0.1465(6) 0.250 Uiso 0.461(18) 1 d PR D 2
C3BB C 0.2620(6) 0.581(2) 0.1106(6) 0.250 Uiso 0.461(18) 1 d PR D 2
C4BB C 0.2249(6) 0.635(2) 0.0781(6) 0.250 Uiso 0.461(18) 1 d PR D 2
C5BB C 0.1454(6) 0.629(2) 0.0784(6) 0.250 Uiso 0.461(18) 1 d PR D 2
O1W O 0.2235(10) 0.754(8) 0.2016(11) 1.02(15) Uani 1 1 d D D 2

loop_
_atom_site_aniso_label
_atom_site_aniso_U_11
_atom_site_aniso_U_22
_atom_site_aniso_U_33
_atom_site_aniso_U_23
_atom_site_aniso_U_13
_atom_site_aniso_U_12
Zn1 0.0625(12) 0.0246(8) 0.0443(10) 0.0113(7) 0.0199(9) -0.0007(8)
Zn2 0.0588(11) 0.0312(9) 0.0517(11) 0.0062(8) 0.0223(9) -0.0040(8)
Zn3 0.0483(10) 0.0202(8) 0.0543(10) 0.0059(7) 0.0265(8) 0.0027(7)
Zn4 0.0616(13) 0.0326(10) 0.0901(15) 0.0123(10) 0.0253(11) 0.0026(9)
O2 0.164(18) 0.114(14) 0.30(3) 0.143(18) 0.164(19) 0.068(13)
O3 0.072(7) 0.040(6) 0.049(6) 0.008(5) 0.026(6) -0.021(5)
O4 0.058(7) 0.047(7) 0.062(7) 0.023(5) 0.013(6) -0.003(6)
O5 0.071(8) 0.035(6) 0.084(8) 0.013(6) 0.034(7) 0.003(6)
O6 0.049(6) 0.034(6) 0.055(6) 0.007(5) 0.010(5) -0.003(5)
O7 0.097(9) 0.063(7) 0.035(6) 0.023(5) 0.024(6) 0.016(7)
O8 0.087(8) 0.026(5) 0.041(6) 0.009(5) 0.024(6) 0.016(5)
O9 0.062(7) 0.032(6) 0.090(8) -0.004(6) 0.028(7) 0.003(5)
O10 0.056(7) 0.059(7) 0.104(10) 0.052(7) 0.006(7) 0.001(6)
O20 0.045(6) 0.022(5) 0.080(7) -0.008(5) 0.027(5) -0.007(5)
O12 0.045(6) 0.037(6) 0.079(7) -0.012(5) 0.026(6) -0.005(5)
O13 0.085(8) 0.035(6) 0.063(7) 0.011(6) 0.015(6) -0.005(6)
O14 0.191(16) 0.050(8) 0.045(7) 0.010(6) 0.042(8) 0.015(9)
O15 0.145(13) 0.125(12) 0.050(8) 0.011(8) 0.039(9) -0.076(11)
O16 0.093(10) 0.042(7) 0.131(12) -0.005(7) 0.089(10) -0.004(7)
O17 0.103(10) 0.031(6) 0.080(8) 0.001(6) 0.033(7) 0.008(7)
O18 0.083(9) 0.026(6) 0.112(10) 0.011(6) 0.042(8) 0.021(6)
C1 0.033(7) 0.033(7) 0.029(7) -0.005(5) 0.010(5) 0.007(5)
O1 0.084(12) 0.028(7) 0.054(9) -0.001(7) 0.031(9) 0.028(9)
C1A 0.034(10) 0.032(10) 0.033(10) 0.003(5) 0.009(6) -0.002(5)
O1A 0.084(12) 0.028(7) 0.054(9) -0.001(7) 0.031(9) 0.028(9)
C2 0.069(11) 0.023(8) 0.063(11) 0.012(8) -0.009(9) -0.001(8)
C3 0.093(14) 0.019(8) 0.071(12) 0.003(8) 0.003(10) 0.007(8)
C4 0.083(12) 0.041(9) 0.050(10) -0.008(8) 0.017(9) 0.000(9)
C5 0.084(12) 0.026(8) 0.047(9) 0.016(7) 0.023(9) 0.001(8)
C6 0.065(10) 0.034(8) 0.042(9) -0.006(7) 0.024(8) 0.002(7)
C7 0.054(9) 0.017(7) 0.057(9) 0.008(7) 0.010(8) -0.011(6)
C8 0.072(12) 0.030(8) 0.058(11) 0.011(8) 0.013(10) -0.013(8)
C9 0.050(10) 0.031(8) 0.054(9) -0.002(7) 0.023(8) -0.007(7)
C10 0.062(11) 0.030(8) 0.053(9) 0.002(7) 0.031(8) -0.011(8)
C11 0.053(10) 0.033(8) 0.059(10) 0.003(7) 0.023(8) -0.003(7)
C12 0.069(11) 0.029(8) 0.053(9) 0.007(7) 0.020(9) -0.018(8)
C13 0.053(10) 0.033(8) 0.052(9) -0.005(7) 0.023(8) -0.009(7)
C14 0.068(11) 0.014(7) 0.046(9) -0.002(6) 0.017(8) -0.022(7)
C15 0.046(9) 0.047(9) 0.048(9) -0.001(8) 0.018(8) -0.013(8)
C16 0.056(9) 0.021(7) 0.038(8) 0.001(6) 0.018(7) 0.003(7)
C17 0.083(12) 0.014(7) 0.031(8) -0.001(6) 0.015(8) -0.019(7)
C18 0.084(13) 0.027(8) 0.035(8) 0.002(6) 0.026(8) 0.021(8)
C19 0.070(10) 0.009(7) 0.045(9) -0.002(6) 0.019(8) 0.010(7)
C20 0.056(10) 0.032(8) 0.043(8) -0.009(6) 0.028(7) 0.005(7)
C21 0.051(9) 0.020(7) 0.056(9) 0.005(6) 0.028(8) 0.012(7)
C22 0.047(9) 0.010(7) 0.057(9) 0.000(6) 0.035(8) 0.005(6)
C23 0.090(13) 0.025(9) 0.054(10) -0.008(8) 0.018(9) -0.024(9)
C24 0.113(18) 0.044(11) 0.086(15) -0.012(10) 0.073(15) -0.032(11)
C25 0.101(15) 0.037(10) 0.032(9) -0.002(7) 0.023(10) -0.007(10)
C26 0.059(11) 0.037(9) 0.083(13) 0.023(9) 0.030(10) -0.008(8)
C27 0.067(11) 0.071(12) 0.042(10) 0.005(9) 0.023(9) -0.004(9)
N1S 0.093(17) 0.12(2) 0.036(12) 0.000 0.000(12) 0.000
C1S 0.119(18) 0.16(2) 0.038(11) 0.005(13) 0.015(11) 0.071(17)
C2S 0.18(3) 0.17(3) 0.035(12) -0.015(15) 0.012(14) 0.00(2)
C3S 0.21(3) 0.10(2) 0.10(2) -0.041(17) 0.07(2) -0.04(2)
C4S 0.23(3) 0.075(17) 0.078(16) -0.028(13) -0.003(19) 0.05(2)
C5S 0.083(14) 0.097(16) 0.092(15) -0.037(13) 0.032(12) 0.005(13)
C6S 0.076(15) 0.12(2) 0.117(19) -0.002(17) 0.025(14) 0.003(15)
C7S 0.093(19) 0.18(3) 0.14(2) -0.07(2) 0.070(19) -0.03(2)
C8S 0.12(3) 0.08(2) 0.23(4) -0.05(2) 0.13(3) -0.04(2)
C8SS 0.12(3) 0.08(2) 0.23(4) -0.05(2) 0.13(3) -0.04(2)
C1P 0.198(17) 0.151(14) 0.101(11) 0.032(9) 0.056(10) 0.016(12)
C2P 0.198(17) 0.151(14) 0.101(11) 0.032(9) 0.056(10) 0.016(12)
C3P 0.198(17) 0.151(14) 0.101(11) 0.032(9) 0.056(10) 0.016(12)
C4P 0.46(7) 0.16(3) 0.28(4) -0.09(3) 0.19(5) -0.17(4)
C5P 0.198(17) 0.151(14) 0.101(11) 0.032(9) 0.056(10) 0.016(12)
C6P 0.198(17) 0.151(14) 0.101(11) 0.032(9) 0.056(10) 0.016(12)
C7P 0.198(17) 0.151(14) 0.101(11) 0.032(9) 0.056(10) 0.016(12)
C8P 0.46(7) 0.16(3) 0.28(4) -0.09(3) 0.19(5) -0.17(4)
C9P 0.198(17) 0.151(14) 0.101(11) 0.032(9) 0.056(10) 0.016(12)
C10P 0.198(17) 0.151(14) 0.101(11) 0.032(9) 0.056(10) 0.016(12)
C11P 0.198(17) 0.151(14) 0.101(11) 0.032(9) 0.056(10) 0.016(12)
C12P 0.46(7) 0.16(3) 0.28(4) -0.09(3) 0.19(5) -0.17(4)
N1PP 0.031(16) 0.030(16) 0.030(16) 0.001(5) 0.009(7) -0.002(5)
N1P 0.016(13) 0.010(13) 0.012(13) 0.003(5) 0.001(6) -0.005(5)
O1W 1.02(18) 1.8(3) 0.28(5) 0.33(11) 0.26(8) 1.2(2)

loop_
_atom_type_symbol
_atom_type_description
_atom_type_scat_dispersion_real
_atom_type_scat_dispersion_imag
_atom_type_scat_source
C C 0.0033 0.0016 'International Tables Vol C Tables 4.2.6.8 and 6.1.1.4'
H H 0.0000 0.0000 'International Tables Vol C Tables 4.2.6.8 and 6.1.1.4'
N N 0.0061 0.0033 'International Tables Vol C Tables 4.2.6.8 and 6.1.1.4'
O O 0.0106 0.0060 'International Tables Vol C Tables 4.2.6.8 and 6.1.1.4'
Zn Zn 0.2839 1.4301 'International Tables Vol C Tables 4.2.6.8 and 6.1.1.4'

loop_
_geom_angle_atom_site_label_1
_geom_angle_atom_site_label_2
_geom_angle_atom_site_label_3
_geom_angle
_geom_angle_site_symmetry_1
_geom_angle_site_symmetry_3
O10 Zn1 O5 128.7(5) . .
O10 Zn1 O8 100.6(5) . .
O5 Zn1 O8 102.2(4) . .
O10 Zn1 O2 95.9(8) . .
O5 Zn1 O2 88.8(6) . .
O8 Zn1 O2 147.3(9) . .
O10 Zn1 O1 108.8(6) . .
O5 Zn1 O1 114.9(6) . .
O8 Zn1 O1 93.5(5) . .
O2 Zn1 O1 54.3(9) . .
O10 Zn1 C1 101.7(7) . .
O5 Zn1 C1 102.7(8) . .
O8 Zn1 C1 123.5(7) . .
O2 Zn1 C1 24.3(8) . .
O1 Zn1 C1 30.0(7) . .
O4 Zn2 O7 125.2(5) . .
O4 Zn2 O6 100.6(4) . .
O7 Zn2 O6 100.1(5) . .
O4 Zn2 O9 110.9(5) . .
O7 Zn2 O9 106.5(5) . .
O6 Zn2 O9 112.8(4) . .
O4 Zn2 C8 29.9(5) . .
O7 Zn2 C8 108.6(5) . .
O6 Zn2 C8 130.3(5) . .
O9 Zn2 C8 97.0(5) . .
O20 Zn3 O16 102.5(4) . .
O20 Zn3 O13 102.2(4) . .
O16 Zn3 O13 132.3(6) . .
O20 Zn3 O17 93.1(4) . .
O16 Zn3 O17 112.9(5) . .
O13 Zn3 O17 105.8(5) . .
O20 Zn3 O18 153.0(5) . .
O16 Zn3 O18 87.3(5) . .
O13 Zn3 O18 88.8(5) . .
O17 Zn3 O18 60.0(5) . .
O20 Zn3 C25 123.2(6) . .
O16 Zn3 C25 102.0(5) . .
O13 Zn3 C25 97.6(5) . .
O17 Zn3 C25 30.1(5) . .
O18 Zn3 C25 29.9(5) . .
O1BB Zn4 O15 132.8(8) . .
O1BB Zn4 O12 96.0(7) . .
O15 Zn4 O12 103.2(5) . .
O1BB Zn4 O14 113.8(7) . .
O15 Zn4 O14 108.5(6) . .
O12 Zn4 O14 91.3(5) . .
O1BB Zn4 O1B 59.4(6) . .
O15 Zn4 O1B 76.9(7) . .
O12 Zn4 O1B 92.3(7) . .
O14 Zn4 O1B 172.6(7) . .
O1BB Zn4 O1W 67(2) . .
O15 Zn4 O1W 93(2) . .
O12 Zn4 O1W 162(2) . .
O14 Zn4 O1W 91.0(14) . .
O1B Zn4 O1W 83.7(15) . .
C1 O2 C1A 17(2) . .
C1 O2 Zn1 97(3) . .
C1A O2 Zn1 95.3(18) . .
C8 O4 Zn2 101.9(9) . .
C14 O5 Zn1 135.1(10) . .
C14 O6 Zn2 129.8(9) . .
C27 O7 Zn2 139.7(11) . .
C27 O8 Zn1 125.4(10) . .
C26 O9 Zn2 123.7(11) . .
C26 O10 Zn1 125.5(11) . .
C22 O20 Zn3 122.9(9) . .
C22 O12 Zn4 134.5(9) . .
C23 O13 Zn3 127.3(10) . .
C23 O14 Zn4 129.2(11) . .
C24 O15 Zn4 127.3(12) . .
C24 O16 Zn3 112.4(13) . .
C25 O17 Zn3 89.5(12) . .
C25 O18 Zn3 87.2(10) . .
O2 C1 O1 123(3) . .
O2 C1 C2 125(3) . .
O1 C1 C2 112(2) . .
O2 C1 Zn1 59(2) . .
O1 C1 Zn1 64.4(15) . .
C2 C1 Zn1 170.5(19) . .
C1 O1 Zn1 85.6(17) . .
O1A C1A C2 133(3) . .
O1A C1A O2 124(3) . .
C2 C1A O2 101(3) . .
C7 C2 C3 117.2(13) . .
C7 C2 C1A 133(2) . .
C3 C2 C1A 109(2) . .
C7 C2 C1 114.0(16) . .
C3 C2 C1 128.0(15) . .
C1A C2 C1 25.9(15) . .
C4 C3 C2 121.6(15) . .
C3 C4 C5 119.0(14) . .
C3 C4 C23 120.5(14) . 2_545
C5 C4 C23 120.5(13) . 2_545
C6 C5 C4 118.2(13) . .
C7 C6 C5 121.7(13) . .
C7 C6 C27 119.4(13) . 1_545
C5 C6 C27 118.9(13) . 1_545
C6 C7 C2 122.1(14) . .
O3 C8 O4 121.6(14) . .
O3 C8 C9 119.6(16) . .
O4 C8 C9 118.8(15) . .
O3 C8 Zn2 74.0(9) . .
O4 C8 Zn2 48.2(7) . .
C9 C8 Zn2 165.3(13) . .
C10 C9 C15 119.8(14) . .
C10 C9 C8 120.1(14) . .
C15 C9 C8 120.0(14) . .
C9 C10 C11 122.1(13) . .
C12 C11 C10 118.5(14) . .
C12 C11 C26 119.3(14) . 7_465
C10 C11 C26 122.2(13) . 7_465
C11 C12 C13 119.1(14) . .
C15 C13 C12 119.9(13) . .
C15 C13 C24 122.1(16) . 5_575
C12 C13 C24 118.0(16) . 5_575
O5 C14 O6 126.2(15) . .
O5 C14 C16 117.9(13) . .
O6 C14 C16 115.8(11) . .
C13 C15 C9 120.5(14) . .
C21 C16 C17 118.9(13) . .
C21 C16 C14 120.5(12) . .
C17 C16 C14 120.6(12) . .
C18 C17 C16 119.8(13) . .
C19 C18 C17 120.0(13) . .
C19 C18 C25 116.4(15) . 1_545
C17 C18 C25 123.6(15) . 1_545
C18 C19 C20 121.1(14) . .
C21 C20 C19 119.1(13) . .
C21 C20 C22 121.7(12) . .
C19 C20 C22 119.1(13) . .
C16 C21 C20 121.0(12) . .
O20 C22 O12 126.3(12) . .
O20 C22 C20 116.1(12) . .
O12 C22 C20 117.6(11) . .
O14 C23 O13 125.4(15) . .
O14 C23 C4 118.3(14) . 2_565
O13 C23 C4 115.6(14) . 2_565
O15 C24 O16 128.1(17) . .
O15 C24 C13 118(2) . 5_575
O16 C24 C13 114.2(19) . 5_575
O18 C25 O17 123.2(17) . .
O18 C25 C18 119.7(16) . 1_565
O17 C25 C18 117.0(18) . 1_565
O18 C25 Zn3 62.9(9) . .
O17 C25 Zn3 60.4(9) . .
C18 C25 Zn3 174.0(11) 1_565 .
O9 C26 O10 122.2(16) . .
O9 C26 C11 118.5(15) . 7_465
O10 C26 C11 119.2(14) . 7_465
O8 C27 O7 125.8(15) . .
O8 C27 C6 119.9(13) . 1_565
O7 C27 C6 114.3(15) . 1_565
C5S N1S C5S 109(2) 2_655 .
C5S N1S C1S 109.9(11) 2_655 .
C5S N1S C1S 106.4(11) . .
C5S N1S C1S 106.4(11) 2_655 2_655
C5S N1S C1S 109.8(11) . 2_655
C1S N1S C1S 116(3) . 2_655
N1S C1S C2S 116(2) . .
C3S C2S C1S 116(2) . .
C2S C3S C4S 105(2) . .
C6S C5S N1S 118.8(18) . .
C7S C6S C5S 113.2(19) . .
C8S C7S C6S 116(3) . .
C8S C7S C8SS 108(3) . .
C6S C7S C8SS 124(3) . .
N1P C1P C2P 116(4) . .
N1P C1P N1PP 40(2) . .
C2P C1P N1PP 113(4) . .
C3P C2P C1P 113(5) . .
C4P C3P C2P 108(6) . .
C6P C5P N1P 118(4) . .
C6P C5P N1PP 117(4) . .
N1P C5P N1PP 35.3(19) . .
C7P C6P C5P 109(5) . .
C6P C7P C8P 100(5) . .
N1P C9P C10P 119(3) . .
C11P C10P C9P 122(2) . .
C10P C11P C12P 115(3) . .
N1P N1PP C1P 66(3) . .
N1P N1PP C5P 62(3) . .
C1P N1PP C5P 92(4) . .
C9P N1P N1PP 151(4) . .
C9P N1P C1P 116(4) . .
N1PP N1P C1P 75(3) . .
C9P N1P C5P 117(4) . .
N1PP N1P C5P 82(3) . .
C1P N1P C5P 104(3) . .
C1B O1B Zn4 130.2(6) . .
C4B N1B C1B 112.5 . .
C4B N1B C5B 128.1 . .
C1B N1B C5B 115.3 . .
O1B C1B C2B 134.8 . .
O1B C1B N1B 120.6 . .
C2B C1B N1B 102.7 . .
C3B C2B C1B 104.6 . .
C2B C3B C4B 116.0 . .
N1B C4B C3B 95.4 . .
C1BB O1BB Zn4 111.3(6) . .
C4BB N1BB C1BB 114.1 . .
C4BB N1BB C5BB 121.1 . .
C1BB N1BB C5BB 112.6 . .
O1BB C1BB C2BB 127.4 . .
O1BB C1BB N1BB 118.9 . .
C2BB C1BB N1BB 100.5 . .
C3BB C2BB C1BB 106.0 . .
C2BB C3BB C4BB 117.4 . .
N1BB C4BB C3BB 97.4 . .

loop_
_geom_bond_atom_site_label_1
_geom_bond_atom_site_label_2
_geom_bond_distance
_geom_bond_site_symmetry_2
Zn1 O10 1.924(11) .
Zn1 O5 1.984(10) .
Zn1 O8 1.989(9) .
Zn1 O2 2.027(18) .
Zn1 O1 2.131(17) .
Zn1 C1 2.36(3) .
Zn2 O4 1.929(10) .
Zn2 O7 1.951(10) .
Zn2 O6 1.968(10) .
Zn2 O9 1.977(10) .
Zn2 C8 2.531(16) .
Zn3 O20 1.983(9) .
Zn3 O16 1.988(11) .
Zn3 O13 1.993(11) .
Zn3 O17 2.133(12) .
Zn3 O18 2.186(10) .
Zn3 C25 2.453(17) .
Zn4 O1BB 1.85(2) .
Zn4 O15 1.976(13) .
Zn4 O12 1.979(10) .
Zn4 O14 2.035(13) .
Zn4 O1B 2.04(2) .
Zn4 O1W 2.07(2) .
O2 C1 0.98(3) .
O2 C1A 1.60(4) .
O3 C8 1.240(18) .
O4 C8 1.289(19) .
O5 C14 1.237(15) .
O6 C14 1.277(16) .
O7 C27 1.279(17) .
O8 C27 1.264(19) .
O9 C26 1.249(17) .
O10 C26 1.257(19) .
O20 C22 1.251(14) .
O12 C22 1.260(15) .
O13 C23 1.282(18) .
O14 C23 1.222(19) .
O15 C24 1.23(2) .
O16 C24 1.26(2) .
O17 C25 1.232(19) .
O18 C25 1.22(2) .
C1 O1 1.18(3) .
C1 C2 1.65(3) .
C1A O1A 1.32(5) .
C1A C2 1.43(4) .
C2 C7 1.39(2) .
C2 C3 1.41(2) .
C3 C4 1.40(2) .
C4 C5 1.43(2) .
C4 C23 1.47(2) 2_545
C5 C6 1.384(19) .
C6 C7 1.375(18) .
C6 C27 1.48(2) 1_545
C8 C9 1.50(2) .
C9 C10 1.32(2) .
C9 C15 1.383(19) .
C10 C11 1.42(2) .
C11 C12 1.378(19) .
C11 C26 1.48(2) 7_465
C12 C13 1.41(2) .
C13 C15 1.38(2) .
C13 C24 1.55(2) 5_575
C14 C16 1.49(2) .
C16 C21 1.365(18) .
C16 C17 1.411(19) .
C17 C18 1.37(2) .
C18 C19 1.36(2) .
C18 C25 1.53(2) 1_545
C19 C20 1.378(18) .
C20 C21 1.378(19) .
C20 C22 1.527(18) .
C23 C4 1.47(2) 2_565
C24 C13 1.55(2) 5_575
C25 C18 1.53(2) 1_565
C26 C11 1.48(2) 7_465
C27 C6 1.48(2) 1_565
N1S C5S 1.51(2) 2_655
N1S C5S 1.51(2) .
N1S C1S 1.51(2) .
N1S C1S 1.51(2) 2_655
C1S C2S 1.53(3) .
C2S C3S 1.50(4) .
C3S C4S 1.51(4) .
C5S C6S 1.49(3) .
C6S C7S 1.47(3) .
C7S C8S 1.40(4) .
C7S C8SS 1.68(9) .
C1P N1P 1.51(7) .
C1P C2P 1.56(7) .
C1P N1PP 1.60(7) .
C2P C3P 1.53(7) .
C3P C4P 1.49(9) .
C5P C6P 1.51(8) .
C5P N1P 1.62(6) .
C5P N1PP 1.81(7) .
C6P C7P 1.44(7) .
C7P C8P 1.56(11) .
C9P N1P 0.98(4) .
C9P C10P 1.89(4) .
C10P C11P 1.40(4) .
C11P C12P 1.50(4) .
N1PP N1P 1.06(5) .
O1B C1B 1.2928 .
N1B C4B 1.3692 .
N1B C1B 1.5969 .
N1B C5B 1.6788 .
C1B C2B 1.4566 .
C2B C3B 1.3826 .
C3B C4B 1.5574 .
O1BB C1BB 1.3126 .
N1BB C4BB 1.3940 .
N1BB C1BB 1.6011 .
N1BB C5BB 1.6969 .
C1BB C2BB 1.4720 .
C2BB C3BB 1.3784 .
C3BB C4BB 1.5448 .
